data_1546615
loop_
_publ_author_name
'Lu, Yao'
'Fu, Zhan-Da'
'Guo, Qing-Hui'
'Wang, Mei-Xiang'

_publ_section_title
;
 O6-Corona[6]arenes with Expanded Cavities for Specific Complexation with
 C70.
;
_journal_issue 7
_journal_name_full 'Organic letters'
_journal_page_first 1590
_journal_page_last 1593
_journal_paper_doi 10.1021/acs.orglett.7b00409
_journal_volume 19
_journal_year 2017
_chemical_formula_moiety 'C42 H18 Br6 N12 O6'
_chemical_formula_sum 'C42 H18 Br6 N12 O6'
_chemical_formula_weight 1266.14
_space_group_crystal_system monoclinic
_space_group_IT_number 14
_space_group_name_Hall '-P 2ybc'
_space_group_name_H-M_alt 'P 1 21/c 1'
_symmetry_space_group_name_Hall '-P 2ybc'
_symmetry_space_group_name_H-M 'P 1 21/c 1'
_atom_sites_solution_hydrogens geom
_audit_creation_date 2016-06-24
_audit_creation_method
;
Olex2 1.2
(compiled 2016.02.19 svn.r3266 for OlexSys, GUI svn.r5155)
;
_cell_angle_alpha 90
_cell_angle_beta 96.193(3)
_cell_angle_gamma 90
_cell_formula_units_Z 4
_cell_length_a 6.6836(14)
_cell_length_b 27.722(6)
_cell_length_c 27.939(6)
_cell_measurement_reflns_used 16215
_cell_measurement_temperature 173.1500
_cell_measurement_theta_max 27.4838
_cell_measurement_theta_min 1.0378
_cell_volume 5146.4(19)
_computing_cell_refinement 'CrystalClear (Rigaku Inc., 2007)'
_computing_data_collection 'CrystalClear (Rigaku Inc., 2007)'
_computing_data_reduction 'CrystalClear (Rigaku Inc., 2007)'
_computing_molecular_graphics 'Olex2 (Dolomanov et al., 2009)'
_computing_publication_material 'CIFTAB (Sheldrick, 2013)'
_computing_structure_refinement 'SHELXL (Sheldrick, 2014)'
_computing_structure_solution
;
'SHELXT (Sheldrick, 2014)'
;
_diffrn_ambient_temperature 173.1500
_diffrn_detector_area_resol_mean 28.5714
_diffrn_measured_fraction_theta_full 0.999
_diffrn_measured_fraction_theta_max 0.997
_diffrn_measurement_details
;
scan:
    Number of images: 360
               Slice: -110.0000 - 70.0000
         Image width: 0.5000
            Exp time: 5.0000
       Rotation axis: Omega
               Omega: 0.0000
                 Chi: 45.0000
                 Phi: 90.0000
                 XTD: 44.9675
              2theta: -20.1550
scan:
    Number of images: 360
               Slice: -110.0000 - 70.0000
         Image width: 0.5000
            Exp time: 5.0000
       Rotation axis: Omega
               Omega: 0.0000
                 Chi: 45.0000
                 Phi: 270.0000
                 XTD: 44.9675
              2theta: -20.1550
scan:
    Number of images: 326
               Slice: -110.0000 - 53.0000
         Image width: 0.5000
            Exp time: 5.0000
       Rotation axis: Omega
               Omega: 0.0000
                 Chi: 45.0000
                 Phi: 180.0000
                 XTD: 44.9675
              2theta: -20.1550
scan:
    Number of images: 180
               Slice: -87.5000 - 2.5000
         Image width: 0.5000
            Exp time: 5.0000
       Rotation axis: Omega
               Omega: 0.0000
                 Chi: 45.0000
                 Phi: 0.0000
                 XTD: 44.9675
              2theta: -20.1550
;
_diffrn_measurement_device
;
Saturn724+ (2x2 bin mode)
;
_diffrn_measurement_device_details
;
AFC10: Fixed Chi 2 circle
;
_diffrn_measurement_device_type 'MM007-HF CCD(Saturn 724+)'
_diffrn_measurement_method '\w scans at fixed \c = 45\%'
_diffrn_orient_matrix_type d*Trek
_diffrn_orient_matrix_UB_11 -0.1307
_diffrn_orient_matrix_UB_12 -0.0740
_diffrn_orient_matrix_UB_13 -0.0090
_diffrn_orient_matrix_UB_21 -0.0177
_diffrn_orient_matrix_UB_22 0.0314
_diffrn_orient_matrix_UB_23 -0.0015
_diffrn_orient_matrix_UB_31 -0.0008
_diffrn_orient_matrix_UB_32 -0.0021
_diffrn_orient_matrix_UB_33 -0.0359
_diffrn_radiation_detector CCD
_diffrn_radiation_monochromator Confocal
_diffrn_radiation_type MoK\a
_diffrn_radiation_wavelength 0.71073
_diffrn_reflns_av_R_equivalents 0.0600
_diffrn_reflns_av_unetI/netI 0.0338
_diffrn_reflns_Laue_measured_fraction_full 0.999
_diffrn_reflns_Laue_measured_fraction_max 0.997
_diffrn_reflns_limit_h_max 8
_diffrn_reflns_limit_h_min -8
_diffrn_reflns_limit_k_max 36
_diffrn_reflns_limit_k_min -36
_diffrn_reflns_limit_l_max 36
_diffrn_reflns_limit_l_min -36
_diffrn_reflns_number 72170
_diffrn_reflns_point_group_measured_fraction_full 0.999
_diffrn_reflns_point_group_measured_fraction_max 0.997
_diffrn_reflns_theta_full 26.000
_diffrn_reflns_theta_max 27.528
_diffrn_reflns_theta_min 1.466
_diffrn_source 'Rotating Anode'
_diffrn_source_current 24.0000
_diffrn_source_power 1.2000
_diffrn_source_voltage 50.0000
_exptl_absorpt_coefficient_mu 4.735
_exptl_absorpt_correction_T_max 1.0000
_exptl_absorpt_correction_T_min 0.4282
_exptl_absorpt_correction_type multi-scan
_exptl_absorpt_process_details 'CrystalClear (Rigaku Inc., 2007)'
_exptl_crystal_colour plate
_exptl_crystal_density_diffrn 1.634
_exptl_crystal_description red
_exptl_crystal_F_000 2448
_exptl_crystal_size_max 0.61
_exptl_crystal_size_mid 0.14
_exptl_crystal_size_min 0.07
_refine_diff_density_max 0.926
_refine_diff_density_min -0.619
_refine_diff_density_rms 0.092
_refine_ls_extinction_method none
_refine_ls_goodness_of_fit_ref 1.141
_refine_ls_hydrogen_treatment constr
_refine_ls_matrix_type full
_refine_ls_number_parameters 595
_refine_ls_number_reflns 11841
_refine_ls_number_restraints 0
_refine_ls_restrained_S_all 1.141
_refine_ls_R_factor_all 0.0567
_refine_ls_R_factor_gt 0.0515
_refine_ls_shift/su_max 0.002
_refine_ls_shift/su_mean 0.000
_refine_ls_structure_factor_coef Fsqd
_refine_ls_weighting_details 'w=1/[\s^2^(Fo^2^)+(0.0478P)^2^+7.9111P] where P=(Fo^2^+2Fc^2^)/3'
_refine_ls_weighting_scheme calc
_refine_ls_wR_factor_gt 0.1183
_refine_ls_wR_factor_ref 0.1211
_reflns_Friedel_coverage 0.000
_reflns_number_gt 10919
_reflns_number_total 11841
_reflns_threshold_expression 'I > 2\s(I)'
_cod_data_source_file ol7b00409_si_004.cif
_cod_data_source_block mx4927m_sq
_cod_depositor_comments 'Adding full bibliography for 1546615.cif.'
_cod_original_cell_volume 5146.5(19)
_cod_database_code 1546615
_shelx_space_group_comment
;
The symmetry employed for this shelxl refinement is uniquely defined
by the following loop, which should always be used as a source of
symmetry information in preference to the above space-group names.
They are only intended as comments.
;
_diffrn_number_total 12106
_olex2_refinement_description
;
1. Fixed Uiso
 At 1.2 times of:
  All C(H) groups
2.a Aromatic/amide H refined with riding coordinates:
 C3(H3), C5(H5), C6(H6), C8(H8), C11(H11), C12(H12), C16(H16), C17(H17),
 C19(H19), C22(H22), C23(H23), C26(H26), C30(H30), C31(H31), C33(H33), C36(H36),
  C39(H39), C40(H40)
;
_shelx_shelxl_version_number 2014/7
_olex2_submission_special_instructions 'No special instructions were received'

loop_
_space_group_symop_operation_xyz
'x, y, z'
'-x, y+1/2, -z+1/2'
'-x, -y, -z'
'x, -y-1/2, z-1/2'

loop_
_atom_site_label
_atom_site_type_symbol
_atom_site_fract_x
_atom_site_fract_y
_atom_site_fract_z
_atom_site_U_iso_or_equiv
_atom_site_adp_type
_atom_site_occupancy
_atom_site_site_symmetry_order
_atom_site_calc_flag
_atom_site_refinement_flags_posn
Br1 Br 0.18817(7) 0.43150(2) 0.53591(2) 0.04423(11) Uani 1 1 d .
Br2 Br 0.63948(7) 0.58765(2) 0.33802(2) 0.04678(12) Uani 1 1 d .
Br3 Br 1.16611(6) 0.39502(2) 0.15915(2) 0.04283(11) Uani 1 1 d .
Br4 Br 1.42463(9) 0.16364(2) 0.32036(3) 0.0799(2) Uani 1 1 d .
Br5 Br 0.82726(6) 0.03520(2) 0.53751(2) 0.03792(10) Uani 1 1 d .
Br6 Br 0.26572(6) 0.27290(2) 0.60898(2) 0.04433(11) Uani 1 1 d .
O1 O -0.2698(4) 0.42412(10) 0.50277(11) 0.0438(7) Uani 1 1 d .
O2 O 0.4924(5) 0.53926(10) 0.24345(10) 0.0402(6) Uani 1 1 d .
O3 O 0.7120(4) 0.39771(9) 0.13960(9) 0.0328(5) Uani 1 1 d .
O4 O 1.1126(4) 0.08575(9) 0.28764(10) 0.0395(6) Uani 1 1 d .
O5 O 0.7230(4) 0.03140(9) 0.42982(9) 0.0304(5) Uani 1 1 d .
O6 O -0.1811(4) 0.25303(10) 0.57796(10) 0.0385(6) Uani 1 1 d .
N1 N 0.5183(4) 0.50703(11) 0.17030(11) 0.0300(6) Uani 1 1 d .
N2 N 0.5754(5) 0.47094(11) 0.14381(10) 0.0295(6) Uani 1 1 d .
N3 N 0.7302(5) 0.43266(11) 0.21467(11) 0.0320(6) Uani 1 1 d .
N4 N 0.6712(5) 0.46890(12) 0.24087(11) 0.0361(7) Uani 1 1 d .
N5 N 1.0211(4) 0.02806(10) 0.33702(10) 0.0294(6) Uani 1 1 d .
N6 N 0.9235(4) 0.01437(10) 0.37307(10) 0.0284(6) Uani 1 1 d .
N7 N 0.8196(5) 0.09550(10) 0.38435(11) 0.0303(6) Uani 1 1 d .
N8 N 0.9188(5) 0.10891(11) 0.34753(11) 0.0323(6) Uani 1 1 d .
N9 N -0.2940(5) 0.32900(12) 0.58168(11) 0.0351(7) Uani 1 1 d .
N10 N -0.3183(5) 0.37235(11) 0.56234(12) 0.0369(7) Uani 1 1 d .
N11 N -0.1305(6) 0.30305(12) 0.51482(13) 0.0477(9) Uani 1 1 d .
N12 N -0.1535(6) 0.34665(13) 0.49548(13) 0.0495(9) Uani 1 1 d .
C1 C -0.1542(6) 0.43730(14) 0.46565(15) 0.0393(9) Uani 1 1 d .
C2 C 0.0500(6) 0.44601(14) 0.47504(14) 0.0371(8) Uani 1 1 d .
C3 C 0.1558(6) 0.46477(14) 0.43943(14) 0.0355(8) Uani 1 1 d .
H3 H 0.2922 0.4716 0.4461 0.043 Uiso 1 1 calc R
C4 C 0.0581(6) 0.47339(14) 0.39369(14) 0.0351(8) Uani 1 1 d .
C5 C -0.1468(6) 0.46281(15) 0.38464(16) 0.0414(9) Uani 1 1 d .
H5 H -0.2125 0.4677 0.3540 0.050 Uiso 1 1 calc R
C6 C -0.2533(6) 0.44514(15) 0.42057(15) 0.0406(9) Uani 1 1 d .
H6 H -0.3902 0.4386 0.4144 0.049 Uiso 1 1 calc R
C7 C 0.1720(6) 0.49197(14) 0.35497(14) 0.0340(8) Uani 1 1 d .
C8 C 0.3254(6) 0.52577(14) 0.36363(14) 0.0352(8) Uani 1 1 d .
H8 H 0.3562 0.5382 0.3945 0.042 Uiso 1 1 calc R
C9 C 0.4329(6) 0.54119(13) 0.32674(13) 0.0333(8) Uani 1 1 d .
C10 C 0.3871(6) 0.52289(14) 0.28074(13) 0.0348(8) Uani 1 1 d .
C11 C 0.2332(6) 0.49015(15) 0.27142(14) 0.0396(9) Uani 1 1 d .
H11 H 0.2017 0.4784 0.2404 0.047 Uiso 1 1 calc R
C12 C 0.1253(6) 0.47472(15) 0.30802(14) 0.0399(9) Uani 1 1 d .
H12 H 0.0210 0.4527 0.3014 0.048 Uiso 1 1 calc R
C13 C 0.5627(6) 0.50316(12) 0.21734(13) 0.0300(7) Uani 1 1 d .
C14 C 0.6725(5) 0.43479(12) 0.16794(12) 0.0272(7) Uani 1 1 d .
C15 C 0.7813(6) 0.35463(13) 0.16243(12) 0.0307(7) Uani 1 1 d .
C16 C 0.6430(6) 0.31971(15) 0.17003(15) 0.0385(9) Uani 1 1 d .
H16 H 0.5065 0.3253 0.1617 0.046 Uiso 1 1 calc R
C17 C 0.7073(6) 0.27638(14) 0.19009(15) 0.0395(9) Uani 1 1 d .
H17 H 0.6129 0.2531 0.1959 0.047 Uiso 1 1 calc R
C18 C 0.9112(6) 0.26676(13) 0.20180(13) 0.0315(7) Uani 1 1 d .
C19 C 1.0501(6) 0.30233(13) 0.19305(13) 0.0317(7) Uani 1 1 d .
H19 H 1.1870 0.2968 0.2006 0.038 Uiso 1 1 calc R
C20 C 0.9835(5) 0.34615(13) 0.17297(13) 0.0302(7) Uani 1 1 d .
C21 C 0.9745(5) 0.21929(13) 0.22233(13) 0.0313(7) Uani 1 1 d .
C22 C 0.8611(6) 0.17813(15) 0.20962(16) 0.0428(9) Uani 1 1 d .
H22 H 0.7517 0.1802 0.1861 0.051 Uiso 1 1 calc R
C23 C 0.9094(7) 0.13441(15) 0.23151(16) 0.0462(10) Uani 1 1 d .
H23 H 0.8319 0.1073 0.2228 0.055 Uiso 1 1 calc R
C24 C 1.0696(6) 0.13072(13) 0.26577(14) 0.0332(8) Uani 1 1 d .
C25 C 1.1920(6) 0.16961(14) 0.27604(14) 0.0384(8) Uani 1 1 d .
C26 C 1.1439(6) 0.21416(14) 0.25514(14) 0.0374(8) Uani 1 1 d .
H26 H 1.2259 0.2407 0.2632 0.045 Uiso 1 1 calc R
C27 C 1.0093(5) 0.07494(12) 0.32491(13) 0.0287(7) Uani 1 1 d .
C28 C 0.8223(5) 0.04854(12) 0.39412(11) 0.0256(7) Uani 1 1 d .
C29 C 0.5891(5) 0.06147(12) 0.45085(12) 0.0282(7) Uani 1 1 d .
C30 C 0.4327(6) 0.08407(13) 0.42400(13) 0.0329(8) Uani 1 1 d .
H30 H 0.4134 0.0796 0.3908 0.039 Uiso 1 1 calc R
C31 C 0.3037(5) 0.11352(13) 0.44611(14) 0.0332(8) Uani 1 1 d .
H31 H 0.1995 0.1292 0.4276 0.040 Uiso 1 1 calc R
C32 C 0.3275(5) 0.11997(13) 0.49561(13) 0.0306(7) Uani 1 1 d .
C33 C 0.4807(5) 0.09505(13) 0.52321(12) 0.0303(7) Uani 1 1 d .
H33 H 0.4945 0.0977 0.5566 0.036 Uiso 1 1 calc R
C34 C 0.6133(5) 0.06600(12) 0.50049(12) 0.0282(7) Uani 1 1 d .
C35 C 0.1946(6) 0.15409(13) 0.51846(14) 0.0328(8) Uani 1 1 d .
C36 C 0.2757(6) 0.18831(14) 0.55171(14) 0.0341(8) Uani 1 1 d .
H36 H 0.4133 0.1885 0.5615 0.041 Uiso 1 1 calc R
C37 C 0.1519(6) 0.22203(14) 0.57022(13) 0.0334(8) Uani 1 1 d .
C38 C -0.0537(6) 0.22051(13) 0.55739(14) 0.0343(8) Uani 1 1 d .
C39 C -0.1364(6) 0.18644(15) 0.52519(16) 0.0414(9) Uani 1 1 d .
H39 H -0.2748 0.1855 0.5168 0.050 Uiso 1 1 calc R
C40 C -0.0123(6) 0.15358(14) 0.50534(15) 0.0378(8) Uani 1 1 d .
H40 H -0.0678 0.1310 0.4831 0.045 Uiso 1 1 calc R
C41 C -0.2010(6) 0.29682(13) 0.55665(14) 0.0330(8) Uani 1 1 d .
C42 C -0.2443(6) 0.37895(14) 0.52047(15) 0.0377(8) Uani 1 1 d .

loop_
_atom_site_aniso_label
_atom_site_aniso_U_11
_atom_site_aniso_U_22
_atom_site_aniso_U_33
_atom_site_aniso_U_23
_atom_site_aniso_U_13
_atom_site_aniso_U_12
Br1 0.0507(2) 0.0468(2) 0.0357(2) 0.00717(17) 0.00703(17) 0.00792(18)
Br2 0.0523(3) 0.0483(2) 0.0409(2) 0.00022(18) 0.01022(18) -0.00981(19)
Br3 0.0371(2) 0.0293(2) 0.0629(3) 0.00898(17) 0.00952(18) -0.00139(15)
Br4 0.0698(4) 0.0572(3) 0.1017(5) 0.0315(3) -0.0408(3) -0.0049(3)
Br5 0.0440(2) 0.0410(2) 0.02866(19) 0.00440(15) 0.00378(15) 0.01589(16)
Br6 0.0458(2) 0.0407(2) 0.0474(2) -0.01098(17) 0.00947(18) -0.00086(17)
O1 0.0469(16) 0.0359(15) 0.0535(18) 0.0087(13) 0.0276(14) 0.0070(12)
O2 0.0603(18) 0.0310(14) 0.0325(14) 0.0035(11) 0.0195(13) 0.0058(12)
O3 0.0420(14) 0.0298(13) 0.0264(12) 0.0044(10) 0.0025(10) 0.0097(11)
O4 0.0504(16) 0.0281(13) 0.0432(15) 0.0117(11) 0.0193(13) 0.0086(12)
O5 0.0399(14) 0.0259(12) 0.0265(12) 0.0010(9) 0.0085(10) 0.0065(10)
O6 0.0377(14) 0.0343(14) 0.0466(16) 0.0057(12) 0.0184(12) 0.0076(11)
N1 0.0310(15) 0.0287(15) 0.0302(15) 0.0044(12) 0.0032(12) 0.0013(12)
N2 0.0345(16) 0.0277(15) 0.0263(14) 0.0018(11) 0.0032(12) 0.0034(12)
N3 0.0387(17) 0.0299(16) 0.0268(15) 0.0017(12) 0.0004(12) 0.0046(13)
N4 0.0461(19) 0.0344(17) 0.0279(16) 0.0020(12) 0.0048(13) 0.0054(14)
N5 0.0331(15) 0.0268(15) 0.0283(15) 0.0032(11) 0.0038(12) 0.0020(12)
N6 0.0322(15) 0.0275(15) 0.0258(14) -0.0005(11) 0.0040(12) 0.0018(12)
N7 0.0352(16) 0.0257(15) 0.0303(15) -0.0020(11) 0.0051(12) -0.0020(12)
N8 0.0356(16) 0.0236(14) 0.0383(17) 0.0009(12) 0.0076(13) 0.0029(12)
N9 0.0370(17) 0.0353(17) 0.0344(17) 0.0002(13) 0.0108(13) 0.0027(13)
N10 0.0411(18) 0.0312(16) 0.0409(18) 0.0004(13) 0.0157(14) 0.0039(13)
N11 0.072(3) 0.0319(18) 0.044(2) 0.0041(15) 0.0298(18) 0.0104(17)
N12 0.074(3) 0.0362(19) 0.044(2) 0.0039(15) 0.0310(19) 0.0110(17)
C1 0.044(2) 0.031(2) 0.045(2) 0.0072(16) 0.0185(18) 0.0080(16)
C2 0.042(2) 0.0337(19) 0.037(2) 0.0052(16) 0.0117(16) 0.0077(16)
C3 0.0351(19) 0.035(2) 0.037(2) 0.0019(15) 0.0104(16) 0.0089(15)
C4 0.039(2) 0.035(2) 0.0320(19) -0.0010(15) 0.0080(15) 0.0030(16)
C5 0.039(2) 0.043(2) 0.042(2) 0.0023(17) 0.0042(17) 0.0074(17)
C6 0.035(2) 0.039(2) 0.048(2) 0.0027(18) 0.0084(17) 0.0048(17)
C7 0.0332(19) 0.036(2) 0.0336(19) 0.0020(15) 0.0067(15) 0.0098(15)
C8 0.040(2) 0.037(2) 0.0293(18) -0.0016(15) 0.0054(15) 0.0083(16)
C9 0.0343(19) 0.0328(19) 0.0337(19) 0.0017(15) 0.0069(15) 0.0054(15)
C10 0.043(2) 0.0310(19) 0.0320(19) 0.0053(14) 0.0111(16) 0.0087(16)
C11 0.048(2) 0.041(2) 0.0295(19) -0.0017(16) 0.0051(16) 0.0075(18)
C12 0.039(2) 0.044(2) 0.036(2) 0.0013(17) 0.0024(16) -0.0019(17)
C13 0.0376(19) 0.0230(16) 0.0305(18) 0.0021(13) 0.0081(14) 0.0026(14)
C14 0.0282(17) 0.0263(17) 0.0275(17) 0.0050(13) 0.0046(13) 0.0026(13)
C15 0.0398(19) 0.0275(17) 0.0251(17) 0.0024(13) 0.0042(14) 0.0066(14)
C16 0.0283(18) 0.038(2) 0.048(2) 0.0069(17) 0.0006(16) 0.0036(15)
C17 0.0330(19) 0.035(2) 0.052(2) 0.0075(17) 0.0071(17) -0.0043(15)
C18 0.0373(19) 0.0264(17) 0.0309(18) 0.0019(14) 0.0041(15) 0.0001(14)
C19 0.0337(18) 0.0259(17) 0.0359(19) 0.0018(14) 0.0053(15) 0.0025(14)
C20 0.0336(18) 0.0266(17) 0.0309(18) 0.0003(13) 0.0055(14) 0.0014(14)
C21 0.0341(18) 0.0290(18) 0.0313(18) 0.0022(14) 0.0065(14) -0.0018(14)
C22 0.045(2) 0.034(2) 0.046(2) 0.0036(17) -0.0094(18) -0.0063(17)
C23 0.055(3) 0.031(2) 0.051(3) 0.0041(18) -0.001(2) -0.0084(18)
C24 0.0384(19) 0.0278(18) 0.0351(19) 0.0072(14) 0.0113(15) 0.0052(15)
C25 0.042(2) 0.037(2) 0.035(2) 0.0052(16) 0.0016(16) 0.0045(16)
C26 0.038(2) 0.0311(19) 0.042(2) 0.0079(16) -0.0004(16) -0.0033(15)
C27 0.0309(17) 0.0263(17) 0.0288(17) 0.0027(13) 0.0025(14) 0.0043(13)
C28 0.0291(16) 0.0288(17) 0.0181(15) -0.0010(12) -0.0009(12) 0.0010(13)
C29 0.0330(18) 0.0244(16) 0.0281(17) -0.0037(13) 0.0076(14) 0.0004(13)
C30 0.0352(19) 0.0348(19) 0.0279(18) -0.0041(14) 0.0004(14) 0.0011(15)
C31 0.0290(17) 0.0345(19) 0.0351(19) -0.0020(15) -0.0015(14) 0.0028(14)
C32 0.0282(17) 0.0278(17) 0.0367(19) 0.0005(14) 0.0075(14) -0.0010(14)
C33 0.0353(18) 0.0327(18) 0.0230(16) 0.0000(13) 0.0036(14) 0.0029(14)
C34 0.0346(18) 0.0249(17) 0.0253(16) 0.0007(13) 0.0044(13) 0.0027(14)
C35 0.0356(19) 0.0292(18) 0.0349(19) 0.0028(14) 0.0102(15) 0.0027(14)
C36 0.0298(18) 0.036(2) 0.038(2) 0.0024(15) 0.0082(15) 0.0034(15)
C37 0.0358(19) 0.0339(19) 0.0319(18) 0.0009(15) 0.0093(15) 0.0009(15)
C38 0.0361(19) 0.0277(18) 0.042(2) 0.0042(15) 0.0178(16) 0.0026(15)
C39 0.0290(18) 0.039(2) 0.058(3) -0.0007(18) 0.0125(17) -0.0004(16)
C40 0.0317(19) 0.033(2) 0.049(2) -0.0044(17) 0.0076(16) -0.0014(15)
C41 0.0341(18) 0.0292(18) 0.037(2) 0.0008(14) 0.0118(15) 0.0025(14)
C42 0.043(2) 0.034(2) 0.039(2) 0.0033(16) 0.0137(17) 0.0033(16)

loop_
_atom_type_symbol
_atom_type_description
_atom_type_scat_dispersion_real
_atom_type_scat_dispersion_imag
_atom_type_scat_source
C C 0.0033 0.0016 'International Tables Vol C Tables 4.2.6.8 and 6.1.1.4'
H H 0.0000 0.0000 'International Tables Vol C Tables 4.2.6.8 and 6.1.1.4'
Br Br -0.2901 2.4595 'International Tables Vol C Tables 4.2.6.8 and 6.1.1.4'
N N 0.0061 0.0033 'International Tables Vol C Tables 4.2.6.8 and 6.1.1.4'
O O 0.0106 0.0060 'International Tables Vol C Tables 4.2.6.8 and 6.1.1.4'

loop_
_geom_angle_atom_site_label_1
_geom_angle_atom_site_label_2
_geom_angle_atom_site_label_3
_geom_angle
C42 O1 C1 116.9(3)
C13 O2 C10 113.3(3)
C14 O3 C15 117.3(3)
C27 O4 C24 115.9(3)
C28 O5 C29 119.4(3)
C41 O6 C38 115.5(3)
C13 N1 N2 116.6(3)
N1 N2 C14 116.0(3)
C14 N3 N4 116.0(3)
C13 N4 N3 116.6(3)
N6 N5 C27 116.9(3)
N5 N6 C28 116.7(3)
C28 N7 N8 115.7(3)
C27 N8 N7 117.6(3)
N10 N9 C41 116.1(3)
N9 N10 C42 116.4(3)
C41 N11 N12 116.4(3)
C42 N12 N11 116.2(3)
C2 C1 O1 121.0(4)
C6 C1 O1 117.9(4)
C6 C1 C2 120.9(4)
C1 C2 Br1 120.7(3)
C1 C2 C3 120.0(4)
C3 C2 Br1 119.3(3)
C2 C3 H3 120.0
C2 C3 C4 119.9(4)
C4 C3 H3 120.0
C3 C4 C5 119.0(4)
C3 C4 C7 120.2(4)
C5 C4 C7 120.8(4)
C4 C5 H5 119.5
C6 C5 C4 121.0(4)
C6 C5 H5 119.5
C1 C6 C5 119.1(4)
C1 C6 H6 120.4
C5 C6 H6 120.4
C8 C7 C4 122.3(3)
C8 C7 C12 118.6(4)
C12 C7 C4 119.0(4)
C7 C8 H8 119.7
C9 C8 C7 120.7(4)
C9 C8 H8 119.7
C8 C9 Br2 120.9(3)
C10 C9 Br2 119.3(3)
C10 C9 C8 119.8(4)
C9 C10 O2 119.7(4)
C11 C10 O2 120.0(3)
C11 C10 C9 120.2(3)
C10 C11 H11 119.9
C10 C11 C12 120.3(4)
C12 C11 H11 119.9
C7 C12 H12 119.8
C11 C12 C7 120.4(4)
C11 C12 H12 119.8
N1 C13 O2 115.0(3)
N1 C13 N4 127.2(3)
N4 C13 O2 117.8(3)
N2 C14 O3 113.1(3)
N3 C14 O3 119.6(3)
N3 C14 N2 127.3(3)
C16 C15 O3 118.3(3)
C16 C15 C20 120.7(3)
C20 C15 O3 120.7(3)
C15 C16 H16 120.2
C15 C16 C17 119.6(4)
C17 C16 H16 120.2
C16 C17 H17 119.4
C16 C17 C18 121.2(4)
C18 C17 H17 119.4
C17 C18 C19 118.5(3)
C17 C18 C21 119.5(3)
C19 C18 C21 122.0(3)
C18 C19 H19 120.0
C20 C19 C18 119.9(3)
C20 C19 H19 120.0
C15 C20 Br3 118.4(3)
C15 C20 C19 120.1(3)
C19 C20 Br3 121.5(3)
C22 C21 C18 120.3(3)
C26 C21 C18 121.8(3)
C26 C21 C22 117.9(3)
C21 C22 H22 119.6
C23 C22 C21 120.7(4)
C23 C22 H22 119.6
C22 C23 H23 119.8
C24 C23 C22 120.4(4)
C24 C23 H23 119.8
C23 C24 O4 118.8(4)
C23 C24 C25 119.8(4)
C25 C24 O4 121.3(3)
C24 C25 Br4 120.1(3)
C24 C25 C26 120.5(4)
C26 C25 Br4 119.4(3)
C21 C26 C25 120.3(4)
C21 C26 H26 119.8
C25 C26 H26 119.8
N5 C27 O4 112.9(3)
N8 C27 O4 120.9(3)
N8 C27 N5 126.0(3)
N6 C28 O5 113.0(3)
N7 C28 O5 120.1(3)
N7 C28 N6 126.8(3)
C30 C29 O5 121.8(3)
C30 C29 C34 120.4(3)
C34 C29 O5 117.7(3)
C29 C30 H30 119.9
C29 C30 C31 120.1(3)
C31 C30 H30 119.9
C30 C31 H31 119.6
C30 C31 C32 120.8(3)
C32 C31 H31 119.6
C31 C32 C33 119.0(3)
C31 C32 C35 120.0(3)
C33 C32 C35 120.9(3)
C32 C33 H33 120.1
C32 C33 C34 119.8(3)
C34 C33 H33 120.1
C29 C34 Br5 120.7(3)
C29 C34 C33 119.7(3)
C33 C34 Br5 119.6(3)
C36 C35 C32 120.7(3)
C40 C35 C32 120.2(3)
C40 C35 C36 119.1(3)
C35 C36 H36 119.9
C37 C36 C35 120.1(3)
C37 C36 H36 119.9
C36 C37 Br6 119.9(3)
C38 C37 Br6 120.0(3)
C38 C37 C36 120.0(4)
C37 C38 O6 120.2(4)
C39 C38 O6 119.3(3)
C39 C38 C37 120.5(3)
C38 C39 H39 120.1
C38 C39 C40 119.7(4)
C40 C39 H39 120.1
C35 C40 H40 119.7
C39 C40 C35 120.5(4)
C39 C40 H40 119.7
N9 C41 O6 113.6(3)
N11 C41 O6 118.7(3)
N11 C41 N9 127.7(4)
N10 C42 O1 113.9(3)
N12 C42 O1 118.8(3)
N12 C42 N10 127.3(4)

loop_
_geom_bond_atom_site_label_1
_geom_bond_atom_site_label_2
_geom_bond_distance
Br1 C2 1.889(4)
Br2 C9 1.889(4)
Br3 C20 1.891(4)
Br4 C25 1.888(4)
Br5 C34 1.877(3)
Br6 C37 1.888(4)
O1 C1 1.407(5)
O1 C42 1.350(5)
O2 C10 1.394(4)
O2 C13 1.352(4)
O3 C14 1.341(4)
O3 C15 1.409(4)
O4 C24 1.404(4)
O4 C27 1.344(4)
O5 C28 1.343(4)
O5 C29 1.398(4)
O6 C38 1.405(4)
O6 C41 1.352(4)
N1 N2 1.325(4)
N1 C13 1.320(5)
N2 C14 1.336(4)
N3 N4 1.328(4)
N3 C14 1.322(4)
N4 C13 1.326(5)
N5 N6 1.314(4)
N5 C27 1.343(4)
N6 C28 1.337(4)
N7 N8 1.335(4)
N7 C28 1.330(4)
N8 C27 1.317(4)
N9 N10 1.320(4)
N9 C41 1.329(5)
N10 C42 1.331(5)
N11 N12 1.326(5)
N11 C41 1.318(5)
N12 C42 1.323(5)
C1 C2 1.383(6)
C1 C6 1.376(6)
C2 C3 1.383(5)
C3 H3 0.9300
C3 C4 1.392(5)
C4 C5 1.397(6)
C4 C7 1.481(5)
C5 H5 0.9300
C5 C6 1.381(6)
C6 H6 0.9300
C7 C8 1.391(6)
C7 C12 1.400(5)
C8 H8 0.9300
C8 C9 1.386(5)
C9 C10 1.385(5)
C10 C11 1.375(6)
C11 H11 0.9300
C11 C12 1.381(6)
C12 H12 0.9300
C15 C16 1.371(5)
C15 C20 1.372(5)
C16 H16 0.9300
C16 C17 1.375(5)
C17 H17 0.9300
C17 C18 1.393(5)
C18 C19 1.394(5)
C18 C21 1.479(5)
C19 H19 0.9300
C19 C20 1.391(5)
C21 C22 1.395(5)
C21 C26 1.385(5)
C22 H22 0.9300
C22 C23 1.380(6)
C23 H23 0.9300
C23 C24 1.361(6)
C24 C25 1.365(6)
C25 C26 1.389(5)
C26 H26 0.9300
C29 C30 1.371(5)
C29 C34 1.385(5)
C30 H30 0.9300
C30 C31 1.381(5)
C31 H31 0.9300
C31 C32 1.386(5)
C32 C33 1.396(5)
C32 C35 1.488(5)
C33 H33 0.9300
C33 C34 1.400(5)
C35 C36 1.396(5)
C35 C40 1.392(5)
C36 H36 0.9300
C36 C37 1.385(5)
C37 C38 1.382(5)
C38 C39 1.378(6)
C39 H39 0.9300
C39 C40 1.387(5)
C40 H40 0.9300

loop_
_geom_torsion_atom_site_label_1
_geom_torsion_atom_site_label_2
_geom_torsion_atom_site_label_3
_geom_torsion_atom_site_label_4
_geom_torsion
Br1 C2 C3 C4 176.8(3)
Br2 C9 C10 O2 -0.6(5)
Br2 C9 C10 C11 -178.0(3)
Br4 C25 C26 C21 179.7(3)
Br6 C37 C38 O6 -8.1(5)
Br6 C37 C38 C39 173.4(3)
O1 C1 C2 Br1 9.3(5)
O1 C1 C2 C3 -171.8(3)
O1 C1 C6 C5 173.5(4)
O2 C10 C11 C12 -178.4(4)
O3 C15 C16 C17 176.8(4)
O3 C15 C20 Br3 3.2(5)
O3 C15 C20 C19 -176.4(3)
O4 C24 C25 Br4 0.1(5)
O4 C24 C25 C26 -178.1(4)
O5 C29 C30 C31 -180.0(3)
O5 C29 C34 Br5 3.1(4)
O5 C29 C34 C33 -178.9(3)
O6 C38 C39 C40 -178.8(4)
N1 N2 C14 O3 175.0(3)
N1 N2 C14 N3 -5.2(5)
N2 N1 C13 O2 -176.4(3)
N2 N1 C13 N4 5.4(6)
N3 N4 C13 O2 176.8(3)
N3 N4 C13 N1 -5.1(6)
N4 N3 C14 O3 -174.6(3)
N4 N3 C14 N2 5.6(5)
N5 N6 C28 O5 178.5(3)
N5 N6 C28 N7 -4.4(5)
N6 N5 C27 O4 -179.7(3)
N6 N5 C27 N8 4.2(5)
N7 N8 C27 O4 -179.7(3)
N7 N8 C27 N5 -4.0(6)
N8 N7 C28 O5 -178.5(3)
N8 N7 C28 N6 4.6(5)
N9 N10 C42 O1 -178.8(3)
N9 N10 C42 N12 1.8(7)
N10 N9 C41 O6 -179.7(3)
N10 N9 C41 N11 -0.1(6)
N11 N12 C42 O1 179.3(4)
N11 N12 C42 N10 -1.3(7)
N12 N11 C41 O6 -179.9(4)
N12 N11 C41 N9 0.6(7)
C1 O1 C42 N10 164.6(4)
C1 O1 C42 N12 -15.9(6)
C1 C2 C3 C4 -2.1(6)
C2 C1 C6 C5 -1.2(6)
C2 C3 C4 C5 0.0(6)
C2 C3 C4 C7 -178.0(4)
C3 C4 C5 C6 1.5(6)
C3 C4 C7 C8 -37.7(5)
C3 C4 C7 C12 141.7(4)
C4 C5 C6 C1 -0.9(6)
C4 C7 C8 C9 178.0(3)
C4 C7 C12 C11 -177.9(4)
C5 C4 C7 C8 144.3(4)
C5 C4 C7 C12 -36.3(5)
C6 C1 C2 Br1 -176.2(3)
C6 C1 C2 C3 2.7(6)
C7 C4 C5 C6 179.5(4)
C7 C8 C9 Br2 179.3(3)
C7 C8 C9 C10 0.1(6)
C8 C7 C12 C11 1.6(6)
C8 C9 C10 O2 178.5(3)
C8 C9 C10 C11 1.1(6)
C9 C10 C11 C12 -1.0(6)
C10 O2 C13 N1 129.2(3)
C10 O2 C13 N4 -52.5(5)
C10 C11 C12 C7 -0.4(6)
C12 C7 C8 C9 -1.5(6)
C13 O2 C10 C9 130.8(4)
C13 O2 C10 C11 -51.8(5)
C13 N1 N2 C14 -0.3(5)
C14 O3 C15 C16 93.9(4)
C14 O3 C15 C20 -91.7(4)
C14 N3 N4 C13 -0.4(5)
C15 O3 C14 N2 -169.0(3)
C15 O3 C14 N3 11.1(5)
C15 C16 C17 C18 -1.6(6)
C16 C15 C20 Br3 177.5(3)
C16 C15 C20 C19 -2.1(6)
C16 C17 C18 C19 0.4(6)
C16 C17 C18 C21 -178.7(4)
C17 C18 C19 C20 -0.1(6)
C17 C18 C21 C22 31.1(6)
C17 C18 C21 C26 -147.7(4)
C18 C19 C20 Br3 -178.6(3)
C18 C19 C20 C15 0.9(5)
C18 C21 C22 C23 -174.6(4)
C18 C21 C26 C25 175.9(4)
C19 C18 C21 C22 -148.0(4)
C19 C18 C21 C26 33.3(6)
C20 C15 C16 C17 2.4(6)
C21 C18 C19 C20 179.0(3)
C21 C22 C23 C24 -0.4(7)
C22 C21 C26 C25 -2.9(6)
C22 C23 C24 O4 179.3(4)
C22 C23 C24 C25 -4.8(7)
C23 C24 C25 Br4 -175.8(3)
C23 C24 C25 C26 6.1(6)
C24 O4 C27 N5 165.5(3)
C24 O4 C27 N8 -18.2(5)
C24 C25 C26 C21 -2.2(6)
C26 C21 C22 C23 4.2(6)
C27 O4 C24 C23 -84.2(5)
C27 O4 C24 C25 99.9(4)
C27 N5 N6 C28 -0.1(4)
C28 O5 C29 C30 55.6(5)
C28 O5 C29 C34 -127.5(3)
C28 N7 N8 C27 -0.4(5)
C29 O5 C28 N6 -171.5(3)
C29 O5 C28 N7 11.2(5)
C29 C30 C31 C32 -1.3(6)
C30 C29 C34 Br5 -180.0(3)
C30 C29 C34 C33 -2.0(5)
C30 C31 C32 C33 -1.9(6)
C30 C31 C32 C35 176.4(3)
C31 C32 C33 C34 3.2(5)
C31 C32 C35 C36 -131.2(4)
C31 C32 C35 C40 46.1(5)
C32 C33 C34 Br5 176.8(3)
C32 C33 C34 C29 -1.3(5)
C32 C35 C36 C37 175.5(3)
C32 C35 C40 C39 -177.7(4)
C33 C32 C35 C36 47.0(5)
C33 C32 C35 C40 -135.7(4)
C34 C29 C30 C31 3.2(6)
C35 C32 C33 C34 -175.1(3)
C35 C36 C37 Br6 -172.3(3)
C35 C36 C37 C38 2.9(6)
C36 C35 C40 C39 -0.3(6)
C36 C37 C38 O6 176.7(3)
C36 C37 C38 C39 -1.8(6)
C37 C38 C39 C40 -0.3(6)
C38 O6 C41 N9 -169.3(3)
C38 O6 C41 N11 11.2(5)
C38 C39 C40 C35 1.4(6)
C40 C35 C36 C37 -1.8(6)
C41 O6 C38 C37 83.9(4)
C41 O6 C38 C39 -97.6(4)
C41 N9 N10 C42 -0.9(5)
C41 N11 N12 C42 0.1(6)
C42 O1 C1 C2 -73.0(5)
C42 O1 C1 C6 112.3(4)
